data_1557215
loop_
_publ_author_name
'Li, Ye-Xin'
'Chen, You-Gui'
'Yu, Zhen-Feng'
'Yang, Xiao-Feng'
'Nie, Yong'
'Cui, Yu'
'Sun, Guo-Xin'

_publ_section_title
;
 Polymorph-Dependent Multicolor-Switchable Mechanofluorochromism of
 1-(9-Anthryl)vinyl-3-(3-pyridyl)vinylbenzene: Molecular Conformation
 versus Intermolecular Interaction
;
_journal_name_full 'The Journal of Physical Chemistry C'
_journal_paper_doi 10.1021/acs.jpcc.9b11180
_journal_year 2020
_chemical_formula_sum 'C29 H21 N'
_chemical_formula_weight 383.47
_space_group_crystal_system monoclinic
_space_group_IT_number 14
_space_group_name_Hall '-P 2ybc'
_space_group_name_H-M_alt 'P 1 21/c 1'
_atom_sites_solution_hydrogens geom
_audit_creation_method SHELXL-2016/6
_cell_angle_alpha 90
_cell_angle_beta 90.172(3)
_cell_angle_gamma 90
_cell_formula_units_Z 4
_cell_length_a 5.5332(10)
_cell_length_b 11.857(2)
_cell_length_c 31.179(6)
_cell_measurement_reflns_used 3927
_cell_measurement_temperature 296(2)
_cell_measurement_theta_max 24.46
_cell_measurement_theta_min 2.61
_cell_volume 2045.6(6)
_computing_structure_refinement 'SHELXL-2016/6 (Sheldrick, 2016)'
_computing_structure_solution 'SHELXT 2014/5 (Sheldrick, 2014)'
_diffrn_ambient_temperature 296(2)
_diffrn_measured_fraction_theta_full 0.999
_diffrn_measured_fraction_theta_max 0.994
_diffrn_measurement_device_type 'Bruker APEX-II CCD'
_diffrn_measurement_method '\f and \w scans'
_diffrn_radiation_type MoK\a
_diffrn_radiation_wavelength 0.71073
_diffrn_reflns_av_R_equivalents 0.0436
_diffrn_reflns_av_unetI/netI 0.0409
_diffrn_reflns_Laue_measured_fraction_full 0.999
_diffrn_reflns_Laue_measured_fraction_max 0.994
_diffrn_reflns_limit_h_max 7
_diffrn_reflns_limit_h_min -7
_diffrn_reflns_limit_k_max 15
_diffrn_reflns_limit_k_min -15
_diffrn_reflns_limit_l_max 40
_diffrn_reflns_limit_l_min -40
_diffrn_reflns_number 18605
_diffrn_reflns_point_group_measured_fraction_full 0.999
_diffrn_reflns_point_group_measured_fraction_max 0.994
_diffrn_reflns_theta_full 25.242
_diffrn_reflns_theta_max 27.497
_diffrn_reflns_theta_min 1.837
_exptl_absorpt_coefficient_mu 0.072
_exptl_crystal_colour rodlike
_exptl_crystal_density_diffrn 1.245
_exptl_crystal_description white
_exptl_crystal_F_000 808
_exptl_crystal_size_max 0.25
_exptl_crystal_size_mid 0.10
_exptl_crystal_size_min 0.10
_refine_diff_density_max 0.160
_refine_diff_density_min -0.154
_refine_diff_density_rms 0.037
_refine_ls_extinction_method none
_refine_ls_goodness_of_fit_ref 1.025
_refine_ls_hydrogen_treatment constr
_refine_ls_matrix_type full
_refine_ls_number_parameters 271
_refine_ls_number_reflns 4660
_refine_ls_number_restraints 0
_refine_ls_restrained_S_all 1.025
_refine_ls_R_factor_all 0.0824
_refine_ls_R_factor_gt 0.0500
_refine_ls_shift/su_max 0.001
_refine_ls_shift/su_mean 0.000
_refine_ls_structure_factor_coef Fsqd
_refine_ls_weighting_details 'w=1/[\s^2^(Fo^2^)+(0.1000P)^2^] where P=(Fo^2^+2Fc^2^)/3'
_refine_ls_weighting_scheme calc
_refine_ls_wR_factor_gt 0.1423
_refine_ls_wR_factor_ref 0.1664
_reflns_Friedel_coverage 0.000
_reflns_number_gt 3117
_reflns_number_total 4660
_reflns_threshold_expression 'I > 2\s(I)'
_cod_data_source_file jp9b11180_si_004.cif
_cod_data_source_block YZF3733_0m_a
_cod_original_sg_symbol_H-M 'P 21/c'
_cod_database_code 1557215
_shelx_shelxl_version_number 2016/6
_shelx_space_group_comment
;
The symmetry employed for this shelxl refinement is uniquely defined
by the following loop, which should always be used as a source of
symmetry information in preference to the above space-group names.
They are only intended as comments.
;

loop_
_space_group_symop_operation_xyz
'x, y, z'
'-x, y+1/2, -z+1/2'
'-x, -y, -z'
'x, -y-1/2, z-1/2'

loop_
_atom_site_label
_atom_site_type_symbol
_atom_site_fract_x
_atom_site_fract_y
_atom_site_fract_z
_atom_site_U_iso_or_equiv
_atom_site_adp_type
_atom_site_occupancy
_atom_site_site_symmetry_order
_atom_site_calc_flag
_atom_site_refinement_flags_posn
_atom_site_refinement_flags_adp
N1 N 0.4386(3) 0.25066(16) 0.54914(5) 0.0712(5) Uani 1 1 d . .
C1 C 0.3882(3) 0.90256(11) 0.31322(5) 0.0351(3) Uani 1 1 d . .
C2 C 0.5463(3) 0.89834(12) 0.27778(5) 0.0371(4) Uani 1 1 d . .
C3 C 0.5312(3) 0.81332(14) 0.24572(5) 0.0472(4) Uani 1 1 d . .
H3 H 0.410589 0.758904 0.247485 0.057 Uiso 1 1 calc R U
C4 C 0.6896(3) 0.81015(17) 0.21258(6) 0.0570(5) Uani 1 1 d . .
H4 H 0.675984 0.753663 0.192025 0.068 Uiso 1 1 calc R U
C5 C 0.8740(3) 0.89108(18) 0.20892(6) 0.0597(5) Uani 1 1 d . .
H5 H 0.980223 0.888182 0.185882 0.072 Uiso 1 1 calc R U
C6 C 0.8976(3) 0.97283(16) 0.23865(6) 0.0526(5) Uani 1 1 d . .
H6 H 1.020952 1.025626 0.235985 0.063 Uiso 1 1 calc R U
C7 C 0.7362(3) 0.97964(13) 0.27415(5) 0.0415(4) Uani 1 1 d . .
C8 C 0.7660(3) 1.06065(13) 0.30589(5) 0.0463(4) Uani 1 1 d . .
H8 H 0.893667 1.111349 0.303866 0.056 Uiso 1 1 calc R U
C9 C 0.6104(3) 1.06788(12) 0.34048(5) 0.0414(4) Uani 1 1 d . .
C10 C 0.6388(3) 1.15202(15) 0.37275(6) 0.0556(5) Uani 1 1 d . .
H10 H 0.770559 1.200617 0.371546 0.067 Uiso 1 1 calc R U
C11 C 0.4794(4) 1.16253(16) 0.40483(6) 0.0609(5) Uani 1 1 d . .
H11 H 0.501975 1.217706 0.425656 0.073 Uiso 1 1 calc R U
C12 C 0.2781(3) 1.09035(15) 0.40706(6) 0.0554(5) Uani 1 1 d . .
H12 H 0.165381 1.099873 0.428837 0.066 Uiso 1 1 calc R U
C13 C 0.2466(3) 1.00690(13) 0.37774(5) 0.0451(4) Uani 1 1 d . .
H13 H 0.112581 0.959927 0.379898 0.054 Uiso 1 1 calc R U
C14 C 0.4136(3) 0.98967(12) 0.34384(5) 0.0370(4) Uani 1 1 d . .
C15 C 0.2034(3) 0.81386(12) 0.31859(5) 0.0370(4) Uani 1 1 d . .
H15 H 0.098025 0.800217 0.295889 0.044 Uiso 1 1 calc R U
C16 C 0.1788(3) 0.75243(11) 0.35391(5) 0.0372(4) Uani 1 1 d . .
H16 H 0.283642 0.768585 0.376459 0.045 Uiso 1 1 calc R U
C17 C 0.0031(3) 0.66162(11) 0.36102(4) 0.0336(3) Uani 1 1 d . .
C18 C 0.0452(3) 0.58535(12) 0.39400(5) 0.0365(4) Uani 1 1 d . .
H18 H 0.180733 0.594769 0.411345 0.044 Uiso 1 1 calc R U
C19 C -0.1103(3) 0.49482(12) 0.40191(5) 0.0368(4) Uani 1 1 d . .
C20 C -0.3152(3) 0.48458(13) 0.37612(5) 0.0420(4) Uani 1 1 d . .
H20 H -0.422837 0.425722 0.380903 0.050 Uiso 1 1 calc R U
C21 C -0.3605(3) 0.56067(13) 0.34356(5) 0.0432(4) Uani 1 1 d . .
H21 H -0.497857 0.552526 0.326591 0.052 Uiso 1 1 calc R U
C22 C -0.2037(3) 0.64838(12) 0.33607(5) 0.0387(4) Uani 1 1 d . .
H22 H -0.236290 0.699325 0.314116 0.046 Uiso 1 1 calc R U
C23 C -0.0650(3) 0.41154(13) 0.43556(5) 0.0438(4) Uani 1 1 d . .
H23 H -0.183747 0.356869 0.439136 0.053 Uiso 1 1 calc R U
C24 C 0.1217(3) 0.40427(13) 0.46130(5) 0.0456(4) Uani 1 1 d . .
H24 H 0.239812 0.459427 0.458160 0.055 Uiso 1 1 calc R U
C25 C 0.1660(3) 0.31899(13) 0.49456(5) 0.0418(4) Uani 1 1 d . .
C26 C 0.0108(3) 0.23135(15) 0.50375(5) 0.0516(4) Uani 1 1 d . .
H26 H -0.133396 0.223911 0.488602 0.062 Uiso 1 1 calc R U
C27 C 0.0686(4) 0.15543(17) 0.53509(6) 0.0663(6) Uani 1 1 d . .
H27 H -0.035680 0.096452 0.541667 0.080 Uiso 1 1 calc R U
C28 C 0.2836(4) 0.1678(2) 0.55672(6) 0.0720(6) Uani 1 1 d . .
H28 H 0.322528 0.115256 0.577790 0.086 Uiso 1 1 calc R U
C29 C 0.3752(3) 0.32278(17) 0.51871(6) 0.0587(5) Uani 1 1 d . .
H29 H 0.481687 0.381570 0.513079 0.070 Uiso 1 1 calc R U

loop_
_atom_site_aniso_label
_atom_site_aniso_U_11
_atom_site_aniso_U_22
_atom_site_aniso_U_33
_atom_site_aniso_U_23
_atom_site_aniso_U_13
_atom_site_aniso_U_12
N1 0.0634(11) 0.0937(13) 0.0566(10) 0.0172(9) -0.0092(8) 0.0078(9)
C1 0.0374(8) 0.0338(8) 0.0342(8) 0.0093(6) -0.0041(6) -0.0016(6)
C2 0.0387(8) 0.0392(8) 0.0332(8) 0.0110(6) -0.0041(6) 0.0018(6)
C3 0.0489(9) 0.0543(10) 0.0385(9) 0.0044(7) -0.0009(7) -0.0029(8)
C4 0.0617(11) 0.0724(12) 0.0371(9) -0.0018(8) 0.0018(8) 0.0047(10)
C5 0.0554(11) 0.0856(14) 0.0383(10) 0.0132(9) 0.0110(8) 0.0064(10)
C6 0.0473(10) 0.0659(11) 0.0447(10) 0.0200(9) 0.0048(8) -0.0034(8)
C7 0.0402(8) 0.0456(9) 0.0387(9) 0.0164(7) -0.0006(7) 0.0011(7)
C8 0.0420(9) 0.0436(9) 0.0531(10) 0.0116(8) -0.0018(8) -0.0098(7)
C9 0.0430(9) 0.0359(8) 0.0451(9) 0.0073(7) -0.0047(7) -0.0034(6)
C10 0.0565(11) 0.0451(10) 0.0653(12) -0.0030(8) -0.0043(9) -0.0120(8)
C11 0.0735(13) 0.0520(11) 0.0573(12) -0.0151(9) -0.0006(10) -0.0065(9)
C12 0.0639(12) 0.0543(11) 0.0480(10) -0.0061(8) 0.0093(9) -0.0030(9)
C13 0.0481(9) 0.0424(9) 0.0448(10) 0.0020(7) 0.0039(7) -0.0036(7)
C14 0.0386(8) 0.0348(8) 0.0376(8) 0.0086(6) -0.0033(6) -0.0002(6)
C15 0.0379(8) 0.0389(8) 0.0342(8) 0.0024(6) -0.0019(6) -0.0031(6)
C16 0.0398(8) 0.0359(8) 0.0360(8) 0.0025(6) -0.0018(6) -0.0035(6)
C17 0.0365(8) 0.0334(8) 0.0308(8) -0.0001(6) 0.0024(6) -0.0002(6)
C18 0.0398(8) 0.0390(8) 0.0306(8) 0.0004(6) -0.0017(6) -0.0051(6)
C19 0.0430(8) 0.0359(8) 0.0315(8) -0.0018(6) 0.0052(6) -0.0030(6)
C20 0.0397(8) 0.0406(8) 0.0458(9) -0.0010(7) 0.0037(7) -0.0078(7)
C21 0.0369(9) 0.0464(9) 0.0463(9) -0.0006(7) -0.0051(7) -0.0024(7)
C22 0.0404(8) 0.0384(8) 0.0372(8) 0.0045(7) -0.0011(7) 0.0033(6)
C23 0.0506(9) 0.0426(8) 0.0381(9) 0.0046(7) 0.0026(7) -0.0123(7)
C24 0.0508(10) 0.0431(9) 0.0430(9) 0.0036(7) 0.0030(8) -0.0116(7)
C25 0.0475(9) 0.0459(9) 0.0320(8) 0.0001(7) 0.0038(7) 0.0012(7)
C26 0.0549(10) 0.0581(10) 0.0419(10) 0.0100(8) -0.0017(8) -0.0058(8)
C27 0.0730(13) 0.0695(13) 0.0563(12) 0.0247(10) 0.0043(10) -0.0078(10)
C28 0.0783(15) 0.0857(15) 0.0521(12) 0.0270(11) 0.0026(11) 0.0147(12)
C29 0.0561(11) 0.0678(12) 0.0521(11) 0.0083(9) -0.0063(9) -0.0047(9)

loop_
_atom_type_symbol
_atom_type_description
_atom_type_scat_dispersion_real
_atom_type_scat_dispersion_imag
_atom_type_scat_source
C C 0.0033 0.0016 'International Tables Vol C Tables 4.2.6.8 and 6.1.1.4'
H H 0.0000 0.0000 'International Tables Vol C Tables 4.2.6.8 and 6.1.1.4'
N N 0.0061 0.0033 'International Tables Vol C Tables 4.2.6.8 and 6.1.1.4'

loop_
_geom_angle_atom_site_label_1
_geom_angle_atom_site_label_2
_geom_angle_atom_site_label_3
_geom_angle
C29 N1 C28 115.86(17)
C2 C1 C14 119.60(13)
C2 C1 C15 119.61(13)
C14 C1 C15 120.76(13)
C1 C2 C3 122.68(14)
C1 C2 C7 119.65(14)
C3 C2 C7 117.63(14)
C4 C3 C2 121.19(16)
C4 C3 H3 119.4
C2 C3 H3 119.4
C3 C4 C5 120.90(17)
C3 C4 H4 119.5
C5 C4 H4 119.5
C6 C5 C4 120.27(16)
C6 C5 H5 119.9
C4 C5 H5 119.9
C5 C6 C7 120.99(17)
C5 C6 H6 119.5
C7 C6 H6 119.5
C8 C7 C6 121.26(15)
C8 C7 C2 119.69(14)
C6 C7 C2 119.00(15)
C9 C8 C7 121.68(14)
C9 C8 H8 119.2
C7 C8 H8 119.2
C8 C9 C10 121.72(15)
C8 C9 C14 119.40(14)
C10 C9 C14 118.88(15)
C11 C10 C9 121.33(16)
C11 C10 H10 119.3
C9 C10 H10 119.3
C10 C11 C12 120.21(16)
C10 C11 H11 119.9
C12 C11 H11 119.9
C13 C12 C11 120.66(16)
C13 C12 H12 119.7
C11 C12 H12 119.7
C12 C13 C14 121.56(15)
C12 C13 H13 119.2
C14 C13 H13 119.2
C1 C14 C13 122.97(14)
C1 C14 C9 119.80(14)
C13 C14 C9 117.19(14)
C16 C15 C1 123.89(14)
C16 C15 H15 118.1
C1 C15 H15 118.1
C15 C16 C17 126.67(14)
C15 C16 H16 116.7
C17 C16 H16 116.7
C18 C17 C22 118.46(13)
C18 C17 C16 118.68(13)
C22 C17 C16 122.86(13)
C17 C18 C19 121.93(14)
C17 C18 H18 119.0
C19 C18 H18 119.0
C20 C19 C18 117.73(13)
C20 C19 C23 119.53(13)
C18 C19 C23 122.75(14)
C21 C20 C19 120.87(14)
C21 C20 H20 119.6
C19 C20 H20 119.6
C22 C21 C20 120.41(14)
C22 C21 H21 119.8
C20 C21 H21 119.8
C21 C22 C17 120.58(14)
C21 C22 H22 119.7
C17 C22 H22 119.7
C24 C23 C19 128.15(15)
C24 C23 H23 115.9
C19 C23 H23 115.9
C23 C24 C25 127.44(15)
C23 C24 H24 116.3
C25 C24 H24 116.3
C26 C25 C29 115.67(15)
C26 C25 C24 124.27(15)
C29 C25 C24 120.06(15)
C27 C26 C25 120.04(17)
C27 C26 H26 120.0
C25 C26 H26 120.0
C26 C27 C28 118.80(19)
C26 C27 H27 120.6
C28 C27 H27 120.6
N1 C28 C27 123.44(18)
N1 C28 H28 118.3
C27 C28 H28 118.3
N1 C29 C25 126.18(18)
N1 C29 H29 116.9
C25 C29 H29 116.9

loop_
_geom_bond_atom_site_label_1
_geom_bond_atom_site_label_2
_geom_bond_distance
N1 C29 1.324(2)
N1 C28 1.326(3)
C1 C2 1.413(2)
C1 C14 1.413(2)
C1 C15 1.4767(19)
C2 C3 1.422(2)
C2 C7 1.431(2)
C3 C4 1.358(2)
C3 H3 0.9300
C4 C5 1.406(3)
C4 H4 0.9300
C5 C6 1.347(3)
C5 H5 0.9300
C6 C7 1.427(2)
C6 H6 0.9300
C7 C8 1.389(2)
C8 C9 1.384(2)
C8 H8 0.9300
C9 C10 1.425(2)
C9 C14 1.435(2)
C10 C11 1.342(3)
C10 H10 0.9300
C11 C12 1.407(2)
C11 H11 0.9300
C12 C13 1.358(2)
C12 H12 0.9300
C13 C14 1.421(2)
C13 H13 0.9300
C15 C16 1.3276(19)
C15 H15 0.9300
C16 C17 1.4679(19)
C16 H16 0.9300
C17 C18 1.3887(19)
C17 C22 1.391(2)
C18 C19 1.3979(19)
C18 H18 0.9300
C19 C20 1.393(2)
C19 C23 1.462(2)
C20 C21 1.380(2)
C20 H20 0.9300
C21 C22 1.375(2)
C21 H21 0.9300
C22 H22 0.9300
C23 C24 1.309(2)
C23 H23 0.9300
C24 C25 1.469(2)
C24 H24 0.9300
C25 C26 1.379(2)
C25 C29 1.380(2)
C26 C27 1.366(2)
C26 H26 0.9300
C27 C28 1.374(3)
C27 H27 0.9300
C28 H28 0.9300
C29 H29 0.9300
